data_4334119
loop_
_publ_author_name
'Michael G. Fraser'
'Holly van der Salm'
'Scott A. Cameron'
'Allan G. Blackman'
'Keith C. Gordon'

_publ_section_title
;
 Heteroleptic Cu(I) Bis-diimine Complexes of
 6,6'-Dimesityl-2,2'-bipyridine: A Structural, Theoretical and
 Spectroscopic Study
;
_journal_name_full 'Inorganic Chemistry'
_journal_page_first 2980
_journal_page_last 2992
_journal_paper_doi 10.1021/ic302393p
_journal_volume 52
_journal_year 2013
_chemical_formula_sum 'C46 H40 B Cu F4 N4'
_chemical_formula_weight 799.17
_chemical_name_systematic
;
 ?
;
_space_group_IT_number 19
_symmetry_cell_setting orthorhombic
_symmetry_space_group_name_Hall 'P 2ac 2ab'
_symmetry_space_group_name_H-M 'P 21 21 21'
_atom_sites_solution_hydrogens geom
_atom_sites_solution_primary direct
_atom_sites_solution_secondary difmap
_audit_creation_method SHELXL-97
_cell_angle_alpha 90.00
_cell_angle_beta 90.00
_cell_angle_gamma 90.00
_cell_formula_units_Z 4
_cell_length_a 14.3103(9)
_cell_length_b 15.7458(12)
_cell_length_c 16.8983(11)
_cell_measurement_reflns_used 5288
_cell_measurement_temperature 89(2)
_cell_measurement_theta_max 26.17
_cell_measurement_theta_min 2.27
_cell_volume 3807.6(5)
_computing_cell_refinement 'Bruker SAINT'
_computing_data_collection 'Bruker APEX2'
_computing_data_reduction 'Bruker SAINT'
_computing_molecular_graphics 'Bruker SHELXTL'
_computing_publication_material 'Bruker SHELXTL'
_computing_structure_refinement 'SHELXL-97 (Sheldrick, 2008)'
_computing_structure_solution 'SHELXS-97 (Sheldrick, 2008)'
_diffrn_ambient_temperature 89(2)
_diffrn_measured_fraction_theta_full 0.990
_diffrn_measured_fraction_theta_max 0.990
_diffrn_measurement_device_type 'Bruker Kappa ApexII area detector'
_diffrn_measurement_method 'phi and omega scans'
_diffrn_radiation_monochromator graphite
_diffrn_radiation_source 'fine-focus sealed tube'
_diffrn_radiation_type MoK\a
_diffrn_radiation_wavelength 0.71073
_diffrn_reflns_av_R_equivalents 0.0450
_diffrn_reflns_av_sigmaI/netI 0.0814
_diffrn_reflns_limit_h_max 17
_diffrn_reflns_limit_h_min -14
_diffrn_reflns_limit_k_max 19
_diffrn_reflns_limit_k_min -12
_diffrn_reflns_limit_l_max 21
_diffrn_reflns_limit_l_min -18
_diffrn_reflns_number 16739
_diffrn_reflns_theta_full 26.44
_diffrn_reflns_theta_max 26.44
_diffrn_reflns_theta_min 1.77
_exptl_absorpt_coefficient_mu 0.633
_exptl_absorpt_correction_T_max 0.7859
_exptl_absorpt_correction_T_min 0.7222
_exptl_absorpt_correction_type multi-scan
_exptl_absorpt_process_details SADABS
_exptl_crystal_colour Purple
_exptl_crystal_density_diffrn 1.394
_exptl_crystal_description Block
_exptl_crystal_F_000 1656
_exptl_crystal_size_max 0.55
_exptl_crystal_size_mid 0.40
_exptl_crystal_size_min 0.40
_refine_diff_density_max 1.742
_refine_diff_density_min -0.459
_refine_diff_density_rms 0.082
_refine_ls_abs_structure_details 'Flack H D (1983), Acta Cryst. A39, 876-881'
_refine_ls_abs_structure_Flack -0.003(16)
_refine_ls_extinction_method none
_refine_ls_goodness_of_fit_ref 1.043
_refine_ls_hydrogen_treatment constr
_refine_ls_matrix_type full
_refine_ls_number_parameters 511
_refine_ls_number_reflns 7626
_refine_ls_number_restraints 0
_refine_ls_restrained_S_all 1.043
_refine_ls_R_factor_all 0.0758
_refine_ls_R_factor_gt 0.0553
_refine_ls_shift/su_max 0.001
_refine_ls_shift/su_mean 0.000
_refine_ls_structure_factor_coef Fsqd
_refine_ls_weighting_details 'calc w=1/[\s^2^(Fo^2^)+(0.0710P)^2^+1.4483P] where P=(Fo^2^+2Fc^2^)/3'
_refine_ls_weighting_scheme calc
_refine_ls_wR_factor_gt 0.1324
_refine_ls_wR_factor_ref 0.1471
_reflns_number_gt 6075
_reflns_number_total 7626
_reflns_threshold_expression >2sigma(I)
_cod_data_source_file ic302393p_si_003_1.cif
_cod_data_source_block CuMes_BIQ
_cod_database_code 4334119

loop_
_symmetry_equiv_pos_as_xyz
'x, y, z'
'-x+1/2, -y, z+1/2'
'-x, y+1/2, -z+1/2'
'x+1/2, -y+1/2, -z'

loop_
_atom_site_label
_atom_site_type_symbol
_atom_site_fract_x
_atom_site_fract_y
_atom_site_fract_z
_atom_site_U_iso_or_equiv
_atom_site_adp_type
_atom_site_occupancy
_atom_site_symmetry_multiplicity
_atom_site_calc_flag
_atom_site_refinement_flags
Cu1 Cu 0.09690(4) 0.52212(3) 0.56384(3) 0.02164(15) Uani 1 1 d .
N2 N -0.0435(2) 0.5210(2) 0.57398(19) 0.0192(7) Uani 1 1 d .
N1 N 0.0681(2) 0.4375(2) 0.4765(2) 0.0202(8) Uani 1 1 d .
N3 N 0.1536(2) 0.6398(2) 0.5538(2) 0.0214(8) Uani 1 1 d .
N4 N 0.2017(2) 0.5081(2) 0.6413(2) 0.0203(8) Uani 1 1 d .
C10 C -0.0954(3) 0.5589(3) 0.6317(2) 0.0203(9) Uani 1 1 d .
C6 C -0.0866(3) 0.4718(3) 0.5199(2) 0.0208(9) Uani 1 1 d .
C5 C -0.0242(3) 0.4306(3) 0.4609(2) 0.0206(9) Uani 1 1 d .
C4 C -0.0573(3) 0.3853(3) 0.3954(3) 0.0269(11) Uani 1 1 d .
H4 H -0.1221 0.3839 0.3833 0.032 Uiso 1 1 calc R
C2 C 0.1002(4) 0.3479(3) 0.3670(3) 0.0284(10) Uani 1 1 d .
H2 H 0.1448 0.3187 0.3353 0.034 Uiso 1 1 calc R
C1 C 0.1293(3) 0.3954(3) 0.4313(3) 0.0212(9) Uani 1 1 d .
C7 C -0.1825(3) 0.4570(3) 0.5224(3) 0.0256(11) Uani 1 1 d .
H7 H -0.2126 0.4253 0.4820 0.031 Uiso 1 1 calc R
C9 C -0.1897(3) 0.5417(3) 0.6403(3) 0.0240(10) Uani 1 1 d .
H9 H -0.2242 0.5652 0.6830 0.029 Uiso 1 1 calc R
C8 C -0.2326(3) 0.4897(3) 0.5852(3) 0.0290(11) Uani 1 1 d .
H8 H -0.2970 0.4764 0.5907 0.035 Uiso 1 1 calc R
C3 C 0.0062(3) 0.3429(3) 0.3489(3) 0.0285(11) Uani 1 1 d .
H3 H -0.0143 0.3105 0.3048 0.034 Uiso 1 1 calc R
C14 C 0.4113(3) 0.4000(3) 0.5169(3) 0.0276(10) Uani 1 1 d .
C16 C 0.2849(3) 0.4702(3) 0.4476(2) 0.0225(9) Uani 1 1 d .
C17 C 0.2520(3) 0.5465(3) 0.4015(3) 0.0274(11) Uani 1 1 d .
H17A H 0.1836 0.5463 0.3989 0.041 Uiso 1 1 calc R
H17B H 0.2777 0.5443 0.3478 0.041 Uiso 1 1 calc R
H17C H 0.2734 0.5984 0.4278 0.041 Uiso 1 1 calc R
C15 C 0.3746(3) 0.4706(3) 0.4793(2) 0.0241(10) Uani 1 1 d .
H15 H 0.4116 0.5205 0.4750 0.029 Uiso 1 1 calc R
C11 C 0.2309(3) 0.3987(3) 0.4567(2) 0.0223(10) Uani 1 1 d .
C12 C 0.2657(3) 0.3251(3) 0.4937(3) 0.0228(10) Uani 1 1 d .
C19 C 0.5110(3) 0.4020(3) 0.5492(3) 0.0335(12) Uani 1 1 d .
H19A H 0.5233 0.3497 0.5789 0.050 Uiso 1 1 calc R
H19B H 0.5185 0.4511 0.5843 0.050 Uiso 1 1 calc R
H19C H 0.5553 0.4064 0.5051 0.050 Uiso 1 1 calc R
C13 C 0.3560(3) 0.3281(3) 0.5224(3) 0.0258(10) Uani 1 1 d .
H13 H 0.3812 0.2788 0.5470 0.031 Uiso 1 1 calc R
C18 C 0.2086(3) 0.2463(3) 0.5034(3) 0.0285(11) Uani 1 1 d .
H18A H 0.2339 0.2124 0.5470 0.043 Uiso 1 1 calc R
H18B H 0.2106 0.2131 0.4544 0.043 Uiso 1 1 calc R
H18C H 0.1437 0.2619 0.5151 0.043 Uiso 1 1 calc R
C24 C 0.0087(3) 0.7626(3) 0.7071(3) 0.0230(10) Uani 1 1 d .
H24 H 0.0108 0.8208 0.6922 0.028 Uiso 1 1 calc R
C23 C 0.0590(3) 0.7358(3) 0.7741(3) 0.0265(11) Uani 1 1 d .
C25 C -0.0444(3) 0.7056(3) 0.6619(3) 0.0216(10) Uani 1 1 d .
C26 C -0.1023(3) 0.7383(3) 0.5939(3) 0.0274(10) Uani 1 1 d .
H26A H -0.1673 0.7450 0.6111 0.041 Uiso 1 1 calc R
H26B H -0.0995 0.6978 0.5500 0.041 Uiso 1 1 calc R
H26C H -0.0777 0.7933 0.5766 0.041 Uiso 1 1 calc R
C21 C 0.0035(3) 0.5925(3) 0.7506(3) 0.0238(10) Uani 1 1 d .
C20 C -0.0443(3) 0.6200(3) 0.6828(3) 0.0196(9) Uani 1 1 d .
C27 C 0.0010(3) 0.5006(3) 0.7762(3) 0.0308(11) Uani 1 1 d .
H27A H 0.0295 0.4651 0.7352 0.046 Uiso 1 1 calc R
H27B H -0.0640 0.4830 0.7844 0.046 Uiso 1 1 calc R
H27C H 0.0358 0.4941 0.8258 0.046 Uiso 1 1 calc R
C22 C 0.0546(3) 0.6521(3) 0.7955(3) 0.0268(11) Uani 1 1 d .
H22 H 0.0865 0.6337 0.8417 0.032 Uiso 1 1 calc R
C28 C 0.1155(4) 0.7981(3) 0.8214(3) 0.0351(12) Uani 1 1 d .
H28A H 0.1644 0.8226 0.7878 0.053 Uiso 1 1 calc R
H28B H 0.1444 0.7689 0.8664 0.053 Uiso 1 1 calc R
H28C H 0.0746 0.8434 0.8409 0.053 Uiso 1 1 calc R
B1 B 0.3658(5) 0.9343(5) 0.7291(4) 0.049(2) Uani 1 1 d .
F1 F 0.39532(19) 0.9979(2) 0.78083(17) 0.0462(8) Uani 1 1 d .
F2 F 0.4339(2) 0.9221(2) 0.67242(19) 0.0522(9) Uani 1 1 d .
F4 F 0.3520(3) 0.8594(3) 0.7699(2) 0.0970(18) Uani 1 1 d .
F3 F 0.2852(3) 0.9589(3) 0.6928(3) 0.110(2) Uani 1 1 d .
C46 C 0.2342(3) 0.4331(3) 0.6730(2) 0.0222(10) Uani 1 1 d .
C36 C 0.2492(3) 0.7372(3) 0.6282(3) 0.0276(11) Uani 1 1 d .
H36 H 0.2948 0.7453 0.6684 0.033 Uiso 1 1 calc R
C39 C 0.3421(3) 0.5765(3) 0.6859(3) 0.0255(10) Uani 1 1 d .
H39 H 0.3774 0.6273 0.6906 0.031 Uiso 1 1 calc R
C31 C 0.0229(4) 0.7568(3) 0.4035(3) 0.0298(11) Uani 1 1 d .
H31 H -0.0184 0.7454 0.3608 0.036 Uiso 1 1 calc R
C44 C 0.2071(4) 0.2858(3) 0.7029(3) 0.0303(11) Uani 1 1 d .
H44 H 0.1676 0.2374 0.7020 0.036 Uiso 1 1 calc R
C45 C 0.1770(3) 0.3612(3) 0.6704(3) 0.0259(11) Uani 1 1 d .
H45 H 0.1172 0.3643 0.6462 0.031 Uiso 1 1 calc R
C29 C 0.1190(3) 0.7066(3) 0.5104(2) 0.0200(9) Uani 1 1 d .
C38 C 0.2532(3) 0.5777(3) 0.6478(3) 0.0227(10) Uani 1 1 d .
C30 C 0.0562(3) 0.6915(3) 0.4488(3) 0.0230(10) Uani 1 1 d .
H30 H 0.0363 0.6351 0.4381 0.028 Uiso 1 1 calc R
C40 C 0.3760(3) 0.5030(3) 0.7152(3) 0.0295(12) Uani 1 1 d .
H40 H 0.4358 0.5021 0.7396 0.035 Uiso 1 1 calc R
C43 C 0.2970(4) 0.2806(3) 0.7377(3) 0.0344(13) Uani 1 1 d .
H43 H 0.3180 0.2281 0.7590 0.041 Uiso 1 1 calc R
C33 C 0.1105(4) 0.8578(3) 0.4799(3) 0.0358(12) Uani 1 1 d .
H33 H 0.1276 0.9149 0.4907 0.043 Uiso 1 1 calc R
C41 C 0.3238(3) 0.4285(3) 0.7099(3) 0.0251(11) Uani 1 1 d .
C37 C 0.2169(3) 0.6542(3) 0.6088(3) 0.0222(10) Uani 1 1 d .
C42 C 0.3534(4) 0.3499(4) 0.7410(3) 0.0310(12) Uani 1 1 d .
H42 H 0.4136 0.3453 0.7644 0.037 Uiso 1 1 calc R
C35 C 0.2131(4) 0.8050(3) 0.5876(3) 0.0344(12) Uani 1 1 d .
H35 H 0.2319 0.8611 0.6010 0.041 Uiso 1 1 calc R
C34 C 0.1486(3) 0.7920(3) 0.5262(3) 0.0282(11) Uani 1 1 d .
C32 C 0.0499(4) 0.8411(4) 0.4201(3) 0.0378(13) Uani 1 1 d .
H32 H 0.0255 0.8864 0.3893 0.045 Uiso 1 1 calc R

loop_
_atom_site_aniso_label
_atom_site_aniso_U_11
_atom_site_aniso_U_22
_atom_site_aniso_U_33
_atom_site_aniso_U_23
_atom_site_aniso_U_13
_atom_site_aniso_U_12
Cu1 0.0214(3) 0.0205(3) 0.0229(3) -0.0017(2) -0.0022(2) -0.0016(2)
N2 0.0203(17) 0.0163(18) 0.0211(17) 0.0008(17) -0.0041(15) -0.0006(15)
N1 0.0229(19) 0.0147(19) 0.0229(18) 0.0030(16) -0.0026(15) -0.0007(15)
N3 0.0187(18) 0.022(2) 0.0233(19) -0.0009(17) 0.0015(17) -0.0004(15)
N4 0.0201(18) 0.022(2) 0.0186(16) -0.0002(15) 0.0004(15) 0.0018(15)
C10 0.024(2) 0.015(2) 0.021(2) 0.0004(17) -0.002(2) 0.002(2)
C6 0.028(2) 0.014(2) 0.0204(19) -0.0013(18) -0.0001(19) -0.002(2)
C5 0.026(2) 0.016(2) 0.020(2) 0.0027(17) -0.0042(18) 0.0025(19)
C4 0.028(3) 0.026(3) 0.026(2) -0.002(2) -0.004(2) -0.005(2)
C2 0.037(3) 0.026(3) 0.022(2) -0.0029(19) 0.002(2) -0.002(2)
C1 0.025(2) 0.016(2) 0.023(2) 0.007(2) -0.002(2) -0.0002(17)
C7 0.025(2) 0.021(3) 0.032(2) 0.000(2) -0.009(2) -0.0067(19)
C9 0.018(2) 0.026(3) 0.028(2) -0.002(2) -0.0028(19) 0.0003(18)
C8 0.020(2) 0.025(3) 0.042(3) 0.003(2) -0.004(2) 0.0012(19)
C3 0.041(3) 0.024(3) 0.020(2) 0.000(2) -0.004(2) -0.008(2)
C14 0.024(2) 0.036(3) 0.023(2) -0.004(2) -0.001(2) 0.007(2)
C16 0.026(2) 0.020(2) 0.022(2) -0.002(2) 0.0015(19) 0.0023(19)
C17 0.027(2) 0.029(3) 0.026(2) 0.001(2) 0.000(2) -0.005(2)
C15 0.029(2) 0.022(2) 0.022(2) -0.002(2) 0.0050(18) 0.001(2)
C11 0.025(2) 0.021(2) 0.020(2) -0.0040(18) 0.0036(19) -0.0006(19)
C12 0.032(3) 0.015(2) 0.022(2) -0.0030(19) 0.008(2) 0.0036(19)
C19 0.027(3) 0.037(3) 0.036(3) 0.001(2) -0.008(2) 0.003(2)
C13 0.032(3) 0.020(3) 0.025(2) 0.001(2) 0.004(2) 0.008(2)
C18 0.037(3) 0.017(2) 0.031(2) 0.000(2) 0.003(2) 0.000(2)
C24 0.029(3) 0.016(2) 0.024(2) 0.0005(18) 0.001(2) 0.0002(19)
C23 0.028(3) 0.023(3) 0.028(2) -0.004(2) -0.002(2) -0.002(2)
C25 0.023(2) 0.021(2) 0.020(2) 0.0025(19) 0.0028(19) 0.0027(19)
C26 0.032(3) 0.025(2) 0.026(2) 0.0001(19) -0.006(2) 0.003(2)
C21 0.025(2) 0.021(2) 0.025(2) 0.0023(19) 0.002(2) 0.003(2)
C20 0.021(2) 0.018(2) 0.020(2) -0.0020(18) 0.0030(19) 0.0012(18)
C27 0.037(3) 0.023(3) 0.033(2) 0.003(2) -0.008(2) -0.002(2)
C22 0.031(3) 0.026(3) 0.024(2) 0.004(2) -0.001(2) 0.002(2)
C28 0.043(3) 0.027(3) 0.036(3) -0.003(2) -0.006(2) -0.004(2)
B1 0.038(4) 0.071(6) 0.038(3) -0.030(4) 0.000(3) -0.003(3)
F1 0.0270(14) 0.069(2) 0.0430(16) -0.0250(16) -0.0011(14) -0.0094(15)
F2 0.061(2) 0.050(2) 0.0461(18) -0.0091(17) 0.0179(17) 0.0093(17)
F4 0.127(4) 0.104(4) 0.060(2) -0.006(3) 0.014(3) -0.086(3)
F3 0.045(2) 0.154(5) 0.130(4) -0.114(4) -0.045(2) 0.036(3)
C46 0.026(3) 0.028(3) 0.013(2) -0.0012(19) 0.0053(19) 0.007(2)
C36 0.024(2) 0.028(3) 0.031(3) 0.000(2) -0.004(2) -0.005(2)
C39 0.023(2) 0.035(3) 0.019(2) -0.004(2) 0.002(2) -0.002(2)
C31 0.033(3) 0.031(3) 0.025(2) 0.004(2) -0.005(2) 0.003(2)
C44 0.037(3) 0.026(3) 0.029(2) 0.002(2) 0.004(2) 0.005(2)
C45 0.031(3) 0.025(3) 0.022(2) 0.001(2) 0.004(2) 0.004(2)
C29 0.019(2) 0.021(2) 0.020(2) -0.0009(18) 0.0037(18) -0.0018(17)
C38 0.026(3) 0.025(3) 0.017(2) -0.0011(19) 0.0041(19) 0.000(2)
C30 0.025(2) 0.023(2) 0.021(2) -0.0008(19) 0.0033(19) -0.0013(18)
C40 0.018(2) 0.046(4) 0.025(2) -0.004(2) -0.0004(19) 0.009(2)
C43 0.043(3) 0.034(3) 0.027(2) 0.005(2) 0.005(2) 0.013(3)
C33 0.035(3) 0.020(3) 0.052(3) 0.003(2) -0.005(3) -0.001(2)
C41 0.022(2) 0.033(3) 0.020(2) 0.002(2) 0.000(2) 0.005(2)
C37 0.021(2) 0.023(3) 0.022(2) -0.0010(19) 0.000(2) -0.0018(19)
C42 0.030(3) 0.041(3) 0.022(2) 0.003(2) -0.001(2) 0.010(2)
C35 0.032(3) 0.025(3) 0.046(3) -0.009(2) -0.007(2) -0.007(2)
C34 0.029(3) 0.022(3) 0.033(3) 0.000(2) 0.002(2) 0.001(2)
C32 0.039(3) 0.029(3) 0.046(3) 0.012(3) -0.001(3) 0.000(2)

loop_
_atom_type_symbol
_atom_type_description
_atom_type_scat_dispersion_real
_atom_type_scat_dispersion_imag
_atom_type_scat_source
C C 0.0033 0.0016 'International Tables Vol C Tables 4.2.6.8 and 6.1.1.4'
H H 0.0000 0.0000 'International Tables Vol C Tables 4.2.6.8 and 6.1.1.4'
B B 0.0013 0.0007 'International Tables Vol C Tables 4.2.6.8 and 6.1.1.4'
N N 0.0061 0.0033 'International Tables Vol C Tables 4.2.6.8 and 6.1.1.4'
F F 0.0171 0.0103 'International Tables Vol C Tables 4.2.6.8 and 6.1.1.4'
Cu Cu 0.3201 1.2651 'International Tables Vol C Tables 4.2.6.8 and 6.1.1.4'

loop_
_geom_angle_atom_site_label_1
_geom_angle_atom_site_label_2
_geom_angle_atom_site_label_3
_geom_angle
N4 Cu1 N2 133.58(14)
N4 Cu1 N3 81.75(15)
N2 Cu1 N3 114.42(14)
N4 Cu1 N1 123.69(15)
N2 Cu1 N1 81.57(14)
N3 Cu1 N1 128.27(15)
C6 N2 C10 119.1(4)
C6 N2 Cu1 113.8(3)
C10 N2 Cu1 126.9(3)
C1 N1 C5 119.2(4)
C1 N1 Cu1 127.4(3)
C5 N1 Cu1 113.2(3)
C37 N3 C29 119.6(4)
C37 N3 Cu1 111.9(3)
C29 N3 Cu1 126.8(3)
C38 N4 C46 119.3(4)
C38 N4 Cu1 112.3(3)
C46 N4 Cu1 127.0(3)
N2 C10 C9 121.4(4)
N2 C10 C20 115.5(4)
C9 C10 C20 123.1(4)
N2 C6 C7 121.7(4)
N2 C6 C5 115.5(4)
C7 C6 C5 122.6(4)
N1 C5 C4 121.8(4)
N1 C5 C6 114.8(4)
C4 C5 C6 123.4(4)
C3 C4 C5 118.4(4)
C3 C2 C1 119.8(5)
N1 C1 C2 121.3(4)
N1 C1 C11 116.7(4)
C2 C1 C11 121.9(4)
C8 C7 C6 118.2(4)
C8 C9 C10 118.5(4)
C7 C8 C9 120.5(4)
C4 C3 C2 119.3(4)
C15 C14 C13 118.1(4)
C15 C14 C19 120.1(4)
C13 C14 C19 121.8(4)
C11 C16 C15 118.6(4)
C11 C16 C17 122.4(4)
C15 C16 C17 118.9(4)
C14 C15 C16 121.5(5)
C16 C11 C12 121.7(4)
C16 C11 C1 122.3(4)
C12 C11 C1 115.9(4)
C13 C12 C11 117.3(4)
C13 C12 C18 120.1(4)
C11 C12 C18 122.6(4)
C12 C13 C14 122.6(4)
C25 C24 C23 121.5(4)
C22 C23 C24 118.6(4)
C22 C23 C28 120.9(4)
C24 C23 C28 120.5(4)
C20 C25 C24 118.8(4)
C20 C25 C26 121.6(4)
C24 C25 C26 119.6(4)
C20 C21 C22 119.1(4)
C20 C21 C27 121.3(4)
C22 C21 C27 119.7(4)
C25 C20 C21 120.4(4)
C25 C20 C10 118.7(4)
C21 C20 C10 120.9(4)
C23 C22 C21 121.5(4)
F3 B1 F4 110.3(6)
F3 B1 F2 108.9(5)
F4 B1 F2 109.2(6)
F3 B1 F1 109.5(6)
F4 B1 F1 110.2(5)
F2 B1 F1 108.7(5)
N4 C46 C45 119.0(4)
N4 C46 C41 121.1(4)
C45 C46 C41 119.9(4)
C35 C36 C37 118.5(4)
C40 C39 C38 119.9(5)
C30 C31 C32 120.1(5)
C45 C44 C43 120.0(5)
C44 C45 C46 120.2(5)
N3 C29 C30 120.0(4)
N3 C29 C34 120.7(4)
C30 C29 C34 119.2(4)
N4 C38 C39 121.5(4)
N4 C38 C37 116.3(4)
C39 C38 C37 122.0(4)
C31 C30 C29 120.9(5)
C39 C40 C41 120.4(4)
C42 C43 C44 120.6(5)
C32 C33 C34 121.2(5)
C40 C41 C42 123.6(4)
C40 C41 C46 117.8(4)
C42 C41 C46 118.5(5)
N3 C37 C36 122.9(4)
N3 C37 C38 114.9(4)
C36 C37 C38 122.2(4)
C43 C42 C41 120.8(5)
C36 C35 C34 120.3(5)
C35 C34 C33 123.9(5)
C35 C34 C29 118.0(4)
C33 C34 C29 118.1(4)
C33 C32 C31 120.4(5)

loop_
_geom_bond_atom_site_label_1
_geom_bond_atom_site_label_2
_geom_bond_distance
Cu1 N4 2.003(3)
Cu1 N2 2.016(3)
Cu1 N3 2.031(4)
Cu1 N1 2.031(4)
N2 C6 1.347(5)
N2 C10 1.363(5)
N1 C1 1.338(6)
N1 C5 1.351(6)
N3 C37 1.317(5)
N3 C29 1.373(6)
N4 C38 1.327(6)
N4 C46 1.377(6)
C10 C9 1.383(7)
C10 C20 1.486(6)
C6 C7 1.393(6)
C6 C5 1.488(6)
C5 C4 1.399(6)
C4 C3 1.374(7)
C2 C3 1.382(7)
C2 C1 1.383(6)
C1 C11 1.518(6)
C7 C8 1.380(7)
C9 C8 1.383(6)
C14 C15 1.385(6)
C14 C13 1.384(7)
C14 C19 1.528(6)
C16 C11 1.375(6)
C16 C15 1.391(6)
C16 C17 1.506(6)
C11 C12 1.407(6)
C12 C13 1.381(6)
C12 C18 1.494(6)
C24 C25 1.403(6)
C24 C23 1.406(6)
C23 C22 1.368(7)
C23 C28 1.501(6)
C25 C20 1.392(6)
C25 C26 1.507(6)
C21 C20 1.403(6)
C21 C22 1.412(7)
C21 C27 1.511(6)
B1 F3 1.363(8)
B1 F4 1.379(9)
B1 F2 1.381(7)
B1 F1 1.395(7)
C46 C45 1.397(7)
C46 C41 1.427(6)
C36 C35 1.371(7)
C36 C37 1.425(7)
C39 C40 1.349(7)
C39 C38 1.424(6)
C31 C30 1.366(6)
C31 C32 1.410(7)
C44 C45 1.376(6)
C44 C43 1.417(7)
C29 C30 1.396(6)
C29 C34 1.435(6)
C38 C37 1.468(6)
C40 C41 1.393(7)
C43 C42 1.359(7)
C33 C32 1.357(7)
C33 C34 1.409(7)
C41 C42 1.411(7)
C35 C34 1.403(7)
